data_2311778
loop_
_publ_author_name
'Fulle, Kyle'
'Sanjeewa, Liurukara D.'
'McMillen, Colin D.'
'Kolis, Joseph W.'

_publ_section_title
;
 Crystal chemistry and the role of ionic radius in rare earth
 tetrasilicates:
 Ba<sub>2</sub>RE<sub>2</sub>Si<sub>4</sub>O<sub>12</sub>F<sub>2</sub> (RE
 = Er<sup>3+</sup>-Lu<sup>3+</sup>) and
 Ba<sub>2</sub>RE<sub>2</sub>Si<sub>4</sub>O<sub>13</sub> (RE =
 La<sup>3+</sup>-Ho<sup>3+</sup>).
;
_journal_issue 'Pt 5'
_journal_name_full 'Acta crystallographica Section B, Structural science, crystal engineering and materials'
_journal_page_first 907
_journal_page_last 915
_journal_paper_doi 10.1107/S2052520617009544
_journal_volume 73
_journal_year 2017
_chemical_formula_sum 'Ba2 O13 Pr2 Si4'
_chemical_formula_weight 876.86
_space_group_crystal_system triclinic
_space_group_IT_number 2
_space_group_name_Hall '-P 1'
_space_group_name_H-M_alt 'P -1'
_atom_sites_solution_primary direct
_atom_sites_solution_secondary difmap
_audit_creation_method SHELXL-2014/7
_cell_angle_alpha 86.5023(13)
_cell_angle_beta 73.5481(13)
_cell_angle_gamma 86.2929(15)
_cell_formula_units_Z 2
_cell_length_a 6.6880(3)
_cell_length_b 8.9530(4)
_cell_length_c 10.1324(4)
_cell_measurement_reflns_used 9962
_cell_measurement_temperature 300(2)
_cell_measurement_theta_max 28.32
_cell_measurement_theta_min 3.03
_cell_volume 580.07(4)
_computing_cell_refinement 'Bruker SAINT'
_computing_data_collection 'Bruker APEX3'
_computing_data_reduction 'Bruker SAINT'
_computing_molecular_graphics 'DIAMOND (Bradenburg, 1999)'
_computing_publication_material 'Bruker SHELXTL'
_computing_structure_refinement 'SHELXL-2014/7 (Sheldrick, 2014)'
_computing_structure_solution 'SHELXT-2014 (Sheldrick 2014)'
_diffrn_ambient_temperature 300(2)
_diffrn_measured_fraction_theta_full 0.997
_diffrn_measured_fraction_theta_max 0.997
_diffrn_measurement_device_type 'Bruker Photon 100'
_diffrn_measurement_method '\f and \w scans'
_diffrn_radiation_type MoK\a
_diffrn_radiation_wavelength 0.71073
_diffrn_reflns_av_R_equivalents 0.0310
_diffrn_reflns_av_unetI/netI 0.0216
_diffrn_reflns_Laue_measured_fraction_full 0.997
_diffrn_reflns_Laue_measured_fraction_max 0.997
_diffrn_reflns_limit_h_max 8
_diffrn_reflns_limit_h_min -8
_diffrn_reflns_limit_k_max 11
_diffrn_reflns_limit_k_min -11
_diffrn_reflns_limit_l_max 11
_diffrn_reflns_limit_l_min -12
_diffrn_reflns_number 11990
_diffrn_reflns_point_group_measured_fraction_full 0.997
_diffrn_reflns_point_group_measured_fraction_max 0.997
_diffrn_reflns_theta_full 25.242
_diffrn_reflns_theta_max 25.993
_diffrn_reflns_theta_min 2.282
_diffrn_source Ius
_exptl_absorpt_coefficient_mu 15.434
_exptl_absorpt_correction_T_max 1.0000
_exptl_absorpt_correction_T_min 0.7739
_exptl_absorpt_correction_type multi-scan
_exptl_absorpt_process_details 'SADABS, Bruker'
_exptl_crystal_colour green
_exptl_crystal_density_diffrn 5.020
_exptl_crystal_description block
_exptl_crystal_F_000 780
_exptl_crystal_size_max 0.072
_exptl_crystal_size_mid 0.060
_exptl_crystal_size_min 0.055
_refine_diff_density_max 0.861
_refine_diff_density_min -2.135
_refine_diff_density_rms 0.286
_refine_ls_extinction_method none
_refine_ls_goodness_of_fit_ref 1.165
_refine_ls_matrix_type full
_refine_ls_number_parameters 190
_refine_ls_number_reflns 2269
_refine_ls_number_restraints 0
_refine_ls_restrained_S_all 1.165
_refine_ls_R_factor_all 0.0222
_refine_ls_R_factor_gt 0.0205
_refine_ls_shift/su_max 0.001
_refine_ls_shift/su_mean 0.000
_refine_ls_structure_factor_coef Fsqd
_refine_ls_weighting_details 'w=1/[\s^2^(Fo^2^)+(0.0427P)^2^+0.3644P] where P=(Fo^2^+2Fc^2^)/3'
_refine_ls_weighting_scheme calc
_refine_ls_wR_factor_gt 0.0500
_refine_ls_wR_factor_ref 0.0507
_reflns_Friedel_coverage 0.000
_reflns_number_gt 2147
_reflns_number_total 2269
_reflns_threshold_expression 'I > 2\s(I)'
_cod_data_source_file rm5005sup1.cif
_cod_data_source_block Pr
_cod_database_code 2311778
_shelx_shelxl_version_number 2014/7
_shelx_space_group_comment
;
The symmetry employed for this shelxl refinement is uniquely defined
by the following loop, which should always be used as a source of
symmetry information in preference to the above space-group names.
They are only intended as comments.
;
_shelx_estimated_absorpt_t_min 0.403
_shelx_estimated_absorpt_t_max 0.484

loop_
_space_group_symop_operation_xyz
'x, y, z'
'-x, -y, -z'

loop_
_atom_site_label
_atom_site_type_symbol
_atom_site_fract_x
_atom_site_fract_y
_atom_site_fract_z
_atom_site_U_iso_or_equiv
_atom_site_adp_type
_atom_site_occupancy
_atom_site_site_symmetry_order
_atom_site_calc_flag
Ba1 Ba 0.23060(4) 0.33073(3) 0.55602(3) 0.00879(9) Uani 1 1 d
Ba2 Ba 0.75491(4) 0.82697(3) 1.07556(3) 0.00663(8) Uani 1 1 d
Pr1 Pr 0.81448(3) 0.10886(2) 0.39470(2) 0.00403(8) Uani 1 1 d
Pr2 Pr 0.30991(4) 0.62219(2) 0.89810(2) 0.00470(8) Uani 1 1 d
Si1 Si 0.60516(18) -0.05981(13) 0.68737(12) 0.0040(2) Uani 1 1 d
Si2 Si 0.80098(18) 0.12217(13) 0.84505(12) 0.0039(2) Uani 1 1 d
Si3 Si 0.67880(19) 0.38591(13) 0.67647(12) 0.0047(2) Uani 1 1 d
Si4 Si 0.88985(18) 0.56690(13) 0.82303(12) 0.0040(2) Uani 1 1 d
O1 O 1.0269(5) 0.7142(3) 0.7971(3) 0.0075(6) Uani 1 1 d
O2 O 0.4706(5) -0.2074(3) 0.7077(3) 0.0082(6) Uani 1 1 d
O3 O 0.6645(5) 0.5952(3) 0.9360(3) 0.0073(6) Uani 1 1 d
O4 O 0.8282(5) -0.0867(3) 0.5743(3) 0.0054(6) Uani 1 1 d
O5 O 0.6516(5) -0.0157(3) 0.8339(3) 0.0053(6) Uani 1 1 d
O6 O 0.8453(5) 0.5158(3) 0.6797(3) 0.0066(6) Uani 1 1 d
O7 O 0.4712(5) 0.0758(3) 0.6341(3) 0.0103(7) Uani 1 1 d
O8 O 1.0182(5) 0.4291(3) 0.8781(3) 0.0108(7) Uani 1 1 d
O9 O 1.0274(5) 0.1054(3) 0.7403(3) 0.0081(6) Uani 1 1 d
O10 O 0.4495(5) 0.4605(3) 0.7012(3) 0.0119(7) Uani 1 1 d
O11 O 0.7830(5) 0.3160(3) 0.5313(3) 0.0141(7) Uani 1 1 d
O12 O 0.8048(5) 0.1285(3) 1.0016(3) 0.0072(6) Uani 1 1 d
O13 O 0.6678(4) 0.2737(3) 0.8127(3) 0.0064(6) Uani 1 1 d

loop_
_atom_site_aniso_label
_atom_site_aniso_U_11
_atom_site_aniso_U_22
_atom_site_aniso_U_33
_atom_site_aniso_U_23
_atom_site_aniso_U_13
_atom_site_aniso_U_12
Ba1 0.01098(15) 0.00706(14) 0.00949(15) 0.00039(10) -0.00467(11) -0.00148(10)
Ba2 0.00573(14) 0.00606(14) 0.00867(14) -0.00097(10) -0.00284(11) -0.00025(10)
Pr1 0.00378(13) 0.00355(13) 0.00507(13) -0.00033(9) -0.00177(10) -0.00003(9)
Pr2 0.00444(13) 0.00414(13) 0.00543(13) 0.00080(9) -0.00157(10) 0.00033(9)
Si1 0.0038(6) 0.0045(5) 0.0037(5) -0.0007(4) -0.0008(5) -0.0015(4)
Si2 0.0036(6) 0.0036(5) 0.0041(5) -0.0003(4) -0.0003(5) -0.0011(4)
Si3 0.0060(6) 0.0036(5) 0.0046(6) -0.0009(4) -0.0015(5) -0.0011(4)
Si4 0.0035(6) 0.0044(5) 0.0044(6) -0.0006(4) -0.0013(5) -0.0014(4)
O1 0.0083(16) 0.0073(15) 0.0081(15) 0.0013(12) -0.0039(13) -0.0035(12)
O2 0.0088(16) 0.0076(15) 0.0087(15) 0.0010(12) -0.0026(13) -0.0049(12)
O3 0.0058(15) 0.0090(15) 0.0066(15) -0.0002(12) -0.0007(12) -0.0018(12)
O4 0.0039(15) 0.0076(15) 0.0046(14) -0.0016(11) -0.0008(12) -0.0003(11)
O5 0.0046(15) 0.0063(14) 0.0055(15) -0.0010(11) -0.0014(12) -0.0036(11)
O6 0.0068(15) 0.0095(15) 0.0045(14) -0.0006(11) -0.0025(12) -0.0041(12)
O7 0.0098(16) 0.0077(15) 0.0149(17) -0.0012(12) -0.0065(13) 0.0027(12)
O8 0.0119(16) 0.0090(15) 0.0138(16) -0.0009(12) -0.0079(14) 0.0019(12)
O9 0.0085(15) 0.0074(15) 0.0081(15) -0.0033(11) -0.0010(13) -0.0001(12)
O10 0.0112(17) 0.0083(15) 0.0187(17) -0.0053(12) -0.0077(14) 0.0020(12)
O11 0.0197(18) 0.0103(16) 0.0100(16) -0.0062(12) 0.0013(14) -0.0025(13)
O12 0.0092(16) 0.0076(15) 0.0049(14) -0.0002(11) -0.0021(12) -0.0014(12)
O13 0.0047(14) 0.0056(14) 0.0071(15) 0.0015(11) 0.0006(12) 0.0008(11)

loop_
_atom_type_symbol
_atom_type_description
_atom_type_scat_dispersion_real
_atom_type_scat_dispersion_imag
_atom_type_scat_source
O O 0.0106 0.0060 'International Tables Vol C Tables 4.2.6.8 and 6.1.1.4'
Si Si 0.0817 0.0704 'International Tables Vol C Tables 4.2.6.8 and 6.1.1.4'
Ba Ba -0.3244 2.2819 'International Tables Vol C Tables 4.2.6.8 and 6.1.1.4'
Pr Pr -0.2180 2.8214 'International Tables Vol C Tables 4.2.6.8 and 6.1.1.4'

loop_
_geom_angle_atom_site_label_1
_geom_angle_atom_site_label_2
_geom_angle_atom_site_label_3
_geom_angle
_geom_angle_site_symmetry_1
_geom_angle_site_symmetry_3
O10 Ba1 O4 148.68(9) . 2_656
O10 Ba1 O9 103.11(9) . 1_455
O4 Ba1 O9 67.42(9) 2_656 1_455
O10 Ba1 O6 119.87(9) . 2_666
O4 Ba1 O6 82.18(8) 2_656 2_666
O9 Ba1 O6 133.70(9) 1_455 2_666
O10 Ba1 O7 78.08(9) . .
O4 Ba1 O7 71.38(9) 2_656 .
O9 Ba1 O7 60.00(9) 1_455 .
O6 Ba1 O7 141.22(9) 2_666 .
O10 Ba1 O6 92.53(9) . 1_455
O4 Ba1 O6 114.96(8) 2_656 1_455
O9 Ba1 O6 83.95(8) 1_455 1_455
O6 Ba1 O6 78.12(9) 2_666 1_455
O7 Ba1 O6 138.66(8) . 1_455
O10 Ba1 O2 109.79(9) . 2_656
O4 Ba1 O2 54.15(8) 2_656 2_656
O9 Ba1 O2 112.97(8) 1_455 2_656
O6 Ba1 O2 69.58(8) 2_666 2_656
O7 Ba1 O2 71.96(8) . 2_656
O6 Ba1 O2 146.82(8) 1_455 2_656
O10 Ba1 O11 141.44(9) . 1_455
O4 Ba1 O11 66.06(8) 2_656 1_455
O9 Ba1 O11 71.14(9) 1_455 1_455
O6 Ba1 O11 64.73(9) 2_666 1_455
O7 Ba1 O11 124.21(9) . 1_455
O6 Ba1 O11 49.40(8) 1_455 1_455
O2 Ba1 O11 107.27(8) 2_656 1_455
O10 Ba1 O11 74.41(9) . 2_666
O4 Ba1 O11 130.97(8) 2_656 2_666
O9 Ba1 O11 144.83(8) 1_455 2_666
O6 Ba1 O11 48.79(8) 2_666 2_666
O7 Ba1 O11 146.83(9) . 2_666
O6 Ba1 O11 61.43(8) 1_455 2_666
O2 Ba1 O11 100.35(8) 2_656 2_666
O11 Ba1 O11 88.96(8) 1_455 2_666
O10 Ba1 O8 57.69(9) . 1_455
O4 Ba1 O8 130.18(8) 2_656 1_455
O9 Ba1 O8 64.20(8) 1_455 1_455
O6 Ba1 O8 124.89(8) 2_666 1_455
O7 Ba1 O8 93.89(8) . 1_455
O6 Ba1 O8 49.34(8) 1_455 1_455
O2 Ba1 O8 163.56(8) 2_656 1_455
O11 Ba1 O8 87.46(8) 1_455 1_455
O11 Ba1 O8 86.87(8) 2_666 1_455
O10 Ba1 Si3 90.06(7) . 2_666
O4 Ba1 Si3 107.21(6) 2_656 2_666
O9 Ba1 Si3 161.74(7) 1_455 2_666
O6 Ba1 Si3 30.20(6) 2_666 2_666
O7 Ba1 Si3 136.45(7) . 2_666
O6 Ba1 Si3 82.88(6) 1_455 2_666
O2 Ba1 Si3 73.19(6) 2_656 2_666
O11 Ba1 Si3 90.66(6) 1_455 2_666
O11 Ba1 Si3 27.98(6) 2_666 2_666
O8 Ba1 Si3 114.85(6) 1_455 2_666
O10 Ba1 Si1 129.36(7) . 2_656
O4 Ba1 Si1 27.03(6) 2_656 2_656
O9 Ba1 Si1 87.51(6) 1_455 2_656
O6 Ba1 Si1 78.64(6) 2_666 2_656
O7 Ba1 Si1 64.83(7) . 2_656
O6 Ba1 Si1 138.07(6) 1_455 2_656
O2 Ba1 Si1 27.80(6) 2_656 2_656
O11 Ba1 Si1 89.04(6) 1_455 2_656
O11 Ba1 Si1 121.79(6) 2_666 2_656
O8 Ba1 Si1 151.06(6) 1_455 2_656
Si3 Ba1 Si1 93.90(3) 2_666 2_656
O8 Ba2 O3 70.79(9) 2_767 .
O8 Ba2 O12 140.68(9) 2_767 1_565
O3 Ba2 O12 130.98(8) . 1_565
O8 Ba2 O9 72.64(9) 2_767 2_767
O3 Ba2 O9 143.27(8) . 2_767
O12 Ba2 O9 81.54(9) 1_565 2_767
O8 Ba2 O12 68.00(9) 2_767 2_767
O3 Ba2 O12 111.32(9) . 2_767
O12 Ba2 O12 73.05(9) 1_565 2_767
O9 Ba2 O12 56.00(8) 2_767 2_767
O8 Ba2 O13 100.30(9) 2_767 2_667
O3 Ba2 O13 66.12(8) . 2_667
O12 Ba2 O13 118.10(8) 1_565 2_667
O9 Ba2 O13 118.22(8) 2_767 2_667
O12 Ba2 O13 167.73(8) 2_767 2_667
O8 Ba2 O5 136.42(9) 2_767 1_565
O3 Ba2 O5 76.84(8) . 1_565
O12 Ba2 O5 54.76(8) 1_565 1_565
O9 Ba2 O5 135.54(8) 2_767 1_565
O12 Ba2 O5 98.91(8) 2_767 1_565
O13 Ba2 O5 92.21(8) 2_667 1_565
O8 Ba2 O5 147.10(9) 2_767 2_667
O3 Ba2 O5 105.06(8) . 2_667
O12 Ba2 O5 67.24(8) 1_565 2_667
O9 Ba2 O5 103.67(8) 2_767 2_667
O12 Ba2 O5 137.90(8) 2_767 2_667
O13 Ba2 O5 51.57(8) 2_667 2_667
O5 Ba2 O5 69.18(9) 1_565 2_667
O8 Ba2 O7 103.22(8) 2_767 2_667
O3 Ba2 O7 128.18(9) . 2_667
O12 Ba2 O7 87.02(8) 1_565 2_667
O9 Ba2 O7 58.39(9) 2_767 2_667
O12 Ba2 O7 113.24(8) 2_767 2_667
O13 Ba2 O7 64.64(8) 2_667 2_667
O5 Ba2 O7 119.75(8) 1_565 2_667
O5 Ba2 O7 52.52(8) 2_667 2_667
O8 Ba2 O1 70.92(9) 2_767 .
O3 Ba2 O1 54.31(8) . .
O12 Ba2 O1 95.23(8) 1_565 .
O9 Ba2 O1 115.34(8) 2_767 .
O12 Ba2 O1 61.40(8) 2_767 .
O13 Ba2 O1 119.51(8) 2_667 .
O5 Ba2 O1 66.62(8) 1_565 .
O5 Ba2 O1 134.40(8) 2_667 .
O7 Ba2 O1 173.01(8) 2_667 .
O8 Ba2 Si2 63.77(7) 2_767 2_767
O3 Ba2 Si2 128.32(7) . 2_767
O12 Ba2 Si2 79.45(6) 1_565 2_767
O9 Ba2 Si2 28.07(6) 2_767 2_767
O12 Ba2 Si2 28.41(6) 2_767 2_767
O13 Ba2 Si2 143.57(6) 2_667 2_767
O5 Ba2 Si2 122.36(6) 1_565 2_767
O5 Ba2 Si2 126.42(6) 2_667 2_767
O7 Ba2 Si2 86.37(6) 2_667 2_767
O1 Ba2 Si2 87.53(6) . 2_767
O8 Ba2 Si2 138.85(7) 2_767 1_565
O3 Ba2 Si2 103.36(6) . 1_565
O12 Ba2 Si2 27.84(6) 1_565 1_565
O9 Ba2 Si2 106.20(6) 2_767 1_565
O12 Ba2 Si2 77.55(6) 2_767 1_565
O13 Ba2 Si2 114.67(6) 2_667 1_565
O5 Ba2 Si2 29.44(6) 1_565 1_565
O5 Ba2 Si2 74.01(6) 2_667 1_565
O7 Ba2 Si2 110.77(6) 2_667 1_565
O1 Ba2 Si2 73.22(6) . 1_565
Si2 Ba2 Si2 95.42(3) 2_767 1_565
O11 Pr1 O9 159.60(11) . 2_756
O11 Pr1 O4 97.25(10) . .
O9 Pr1 O4 77.69(10) 2_756 .
O11 Pr1 O1 84.26(10) . 2_766
O9 Pr1 O1 91.71(10) 2_756 2_766
O4 Pr1 O1 153.58(10) . 2_766
O11 Pr1 O4 82.23(11) . 2_756
O9 Pr1 O4 77.45(10) 2_756 2_756
O4 Pr1 O4 70.48(11) . 2_756
O1 Pr1 O4 83.69(10) 2_766 2_756
O11 Pr1 O2 93.57(11) . 2_656
O9 Pr1 O2 104.42(10) 2_756 2_656
O4 Pr1 O2 132.70(10) . 2_656
O1 Pr1 O2 73.18(10) 2_766 2_656
O4 Pr1 O2 156.81(10) 2_756 2_656
O11 Pr1 O7 131.43(11) . 2_656
O9 Pr1 O7 67.56(10) 2_756 2_656
O4 Pr1 O7 79.15(9) . 2_656
O1 Pr1 O7 119.36(10) 2_766 2_656
O4 Pr1 O7 137.64(9) 2_756 2_656
O2 Pr1 O7 59.85(9) 2_656 2_656
O11 Pr1 O7 70.51(10) . .
O9 Pr1 O7 120.97(9) 2_756 .
O4 Pr1 O7 59.38(9) . .
O1 Pr1 O7 143.13(9) 2_766 .
O4 Pr1 O7 117.56(9) 2_756 .
O2 Pr1 O7 81.79(9) 2_656 .
O7 Pr1 O7 66.23(11) 2_656 .
O11 Pr1 Si1 112.57(9) . 2_656
O9 Pr1 Si1 87.78(8) 2_756 2_656
O4 Pr1 Si1 105.52(7) . 2_656
O1 Pr1 Si1 98.07(7) 2_766 2_656
O4 Pr1 Si1 165.18(7) 2_756 2_656
O2 Pr1 Si1 29.78(7) 2_656 2_656
O7 Pr1 Si1 30.27(7) 2_656 2_656
O7 Pr1 Si1 69.22(7) . 2_656
O11 Pr1 Si1 82.92(8) . .
O9 Pr1 Si1 100.00(7) 2_756 .
O4 Pr1 Si1 29.29(7) . .
O1 Pr1 Si1 167.15(7) 2_766 .
O4 Pr1 Si1 93.64(7) 2_756 .
O2 Pr1 Si1 108.53(7) 2_656 .
O7 Pr1 Si1 70.64(7) 2_656 .
O7 Pr1 Si1 30.09(6) . .
Si1 Pr1 Si1 87.73(3) 2_656 .
O11 Pr1 Pr2 89.24(8) . 2_666
O9 Pr1 Pr2 99.55(7) 2_756 2_666
O4 Pr1 Pr2 167.94(7) . 2_666
O1 Pr1 Pr2 37.01(7) 2_766 2_666
O4 Pr1 Pr2 120.70(7) 2_756 2_666
O2 Pr1 Pr2 36.18(7) 2_656 2_666
O7 Pr1 Pr2 88.93(6) 2_656 2_666
O7 Pr1 Pr2 114.07(6) . 2_666
Si1 Pr1 Pr2 62.50(2) 2_656 2_666
Si1 Pr1 Pr2 143.42(2) . 2_666
O11 Pr1 Ba1 138.53(8) . 2_656
O9 Pr1 Ba1 44.57(7) 2_756 2_656
O4 Pr1 Ba1 42.83(7) . 2_656
O1 Pr1 Ba1 135.78(7) 2_766 2_656
O4 Pr1 Ba1 90.91(7) 2_756 2_656
O2 Pr1 Ba1 106.73(7) 2_656 2_656
O7 Pr1 Ba1 47.29(6) 2_656 2_656
O7 Pr1 Ba1 76.98(6) . 2_656
Si1 Pr1 Ba1 77.52(2) 2_656 2_656
Si1 Pr1 Ba1 56.63(2) . 2_656
Pr2 Pr1 Ba1 128.055(8) 2_666 2_656
O2 Pr2 O10 75.44(10) 1_565 .
O2 Pr2 O1 74.52(11) 1_565 1_455
O10 Pr2 O1 89.07(10) . 1_455
O2 Pr2 O12 77.99(10) 1_565 2_667
O10 Pr2 O12 152.08(10) . 2_667
O1 Pr2 O12 75.67(10) 1_455 2_667
O2 Pr2 O3 84.89(10) 1_565 .
O10 Pr2 O3 87.04(10) . .
O1 Pr2 O3 159.37(10) 1_455 .
O12 Pr2 O3 99.03(10) 2_667 .
O2 Pr2 O3 150.85(10) 1_565 2_667
O10 Pr2 O3 90.68(10) . 2_667
O1 Pr2 O3 131.69(10) 1_455 2_667
O12 Pr2 O3 116.97(9) 2_667 2_667
O3 Pr2 O3 68.65(11) . 2_667
O2 Pr2 O8 147.19(10) 1_565 2_667
O10 Pr2 O8 127.15(10) . 2_667
O1 Pr2 O8 81.79(10) 1_455 2_667
O12 Pr2 O8 74.33(9) 2_667 2_667
O3 Pr2 O8 116.41(9) . 2_667
O3 Pr2 O8 60.67(9) 2_667 2_667
O2 Pr2 O8 121.37(10) 1_565 1_455
O10 Pr2 O8 68.85(10) . 1_455
O1 Pr2 O8 60.35(9) 1_455 1_455
O12 Pr2 O8 119.93(9) 2_667 1_455
O3 Pr2 O8 135.57(9) . 1_455
O3 Pr2 O8 74.72(9) 2_667 1_455
O8 Pr2 O8 61.44(11) 2_667 1_455
O2 Pr2 Si4 99.88(8) 1_565 1_455
O10 Pr2 Si4 80.03(8) . 1_455
O1 Pr2 Si4 30.03(7) 1_455 1_455
O12 Pr2 Si4 96.37(7) 2_667 1_455
O3 Pr2 Si4 164.53(7) . 1_455
O3 Pr2 Si4 102.81(7) 2_667 1_455
O8 Pr2 Si4 66.52(7) 2_667 1_455
O8 Pr2 Si4 30.54(6) 1_455 1_455
O2 Pr2 Si4 171.69(8) 1_565 2_667
O10 Pr2 Si4 112.03(8) . 2_667
O1 Pr2 Si4 108.48(7) 1_455 2_667
O12 Pr2 Si4 95.10(7) 2_667 2_667
O3 Pr2 Si4 91.73(7) . 2_667
O3 Pr2 Si4 30.30(7) 2_667 2_667
O8 Pr2 Si4 30.44(7) 2_667 2_667
O8 Pr2 Si4 66.03(7) 1_455 2_667
Si4 Pr2 Si4 85.35(3) 1_455 2_667
O2 Pr2 Si2 97.33(7) 1_565 2_667
O10 Pr2 Si2 169.82(8) . 2_667
O1 Pr2 Si2 95.96(7) 1_455 2_667
O12 Pr2 Si2 25.01(7) 2_667 2_667
O3 Pr2 Si2 85.15(7) . 2_667
O3 Pr2 Si2 92.55(7) 2_667 2_667
O8 Pr2 Si2 62.56(7) 2_667 2_667
O8 Pr2 Si2 121.33(7) 1_455 2_667
Si4 Pr2 Si2 108.60(3) 1_455 2_667
Si4 Pr2 Si2 74.79(3) 2_667 2_667
O2 Pr2 Pr1 37.59(7) 1_565 2_666
O10 Pr2 Pr1 80.92(7) . 2_666
O1 Pr2 Pr1 36.94(7) 1_455 2_666
O12 Pr2 Pr1 72.80(6) 2_667 2_666
O3 Pr2 Pr1 122.45(7) . 2_666
O3 Pr2 Pr1 165.31(7) 2_667 2_666
O8 Pr2 Pr1 115.46(6) 2_667 2_666
O8 Pr2 Pr1 90.96(6) 1_455 2_666
Si4 Pr2 Pr1 64.01(2) 1_455 2_666
Si4 Pr2 Pr1 144.72(2) 2_667 2_666
Si2 Pr2 Pr1 97.80(2) 2_667 2_666
O4 Si1 O2 110.26(16) . .
O4 Si1 O7 109.95(17) . .
O2 Si1 O7 106.85(17) . .
O4 Si1 O5 107.69(16) . .
O2 Si1 O5 112.13(16) . .
O7 Si1 O5 109.97(16) . .
O4 Si1 Pr1 119.11(12) . 2_656
O2 Si1 Pr1 50.33(11) . 2_656
O7 Si1 Pr1 57.00(12) . 2_656
O5 Si1 Pr1 133.14(12) . 2_656
O4 Si1 Pr1 48.19(10) . .
O2 Si1 Pr1 124.81(12) . .
O7 Si1 Pr1 61.77(12) . .
O5 Si1 Pr1 122.62(11) . .
Pr1 Si1 Pr1 92.27(3) 2_656 .
O4 Si1 Ba1 49.99(11) . 2_656
O2 Si1 Ba1 62.17(11) . 2_656
O7 Si1 Ba1 111.05(12) . 2_656
O5 Si1 Ba1 138.25(11) . 2_656
Pr1 Si1 Ba1 77.89(3) 2_656 2_656
Pr1 Si1 Ba1 72.38(2) . 2_656
O4 Si1 Ba2 150.43(12) . 2_667
O2 Si1 Ba2 99.31(12) . 2_667
O7 Si1 Ba2 59.11(12) . 2_667
O5 Si1 Ba2 58.95(11) . 2_667
Pr1 Si1 Ba2 79.76(3) 2_656 2_667
Pr1 Si1 Ba2 113.54(3) . 2_667
Ba1 Si1 Ba2 157.12(4) 2_656 2_667
O9 Si2 O12 113.03(17) . .
O9 Si2 O13 113.07(16) . .
O12 Si2 O13 106.35(16) . .
O9 Si2 O5 111.89(16) . .
O12 Si2 O5 108.61(16) . .
O13 Si2 O5 103.28(15) . .
O9 Si2 Ba2 55.62(11) . 2_767
O12 Si2 Ba2 58.80(11) . 2_767
O13 Si2 Ba2 116.75(12) . 2_767
O5 Si2 Ba2 139.88(11) . 2_767
O9 Si2 Ba2 106.85(11) . 1_545
O12 Si2 Ba2 54.14(11) . 1_545
O13 Si2 Ba2 140.05(11) . 1_545
O5 Si2 Ba2 61.49(10) . 1_545
Ba2 Si2 Ba2 84.58(3) 2_767 1_545
O9 Si2 Pr2 121.00(12) . 2_667
O12 Si2 Pr2 41.28(10) . 2_667
O13 Si2 Pr2 66.14(11) . 2_667
O5 Si2 Pr2 126.03(11) . 2_667
Ba2 Si2 Pr2 72.16(2) 2_767 2_667
Ba2 Si2 Pr2 92.31(3) 1_545 2_667
O9 Si2 Ba2 152.61(12) . 2_667
O12 Si2 Ba2 94.25(12) . 2_667
O13 Si2 Ba2 53.28(11) . 2_667
O5 Si2 Ba2 58.04(10) . 2_667
Ba2 Si2 Ba2 149.44(4) 2_767 2_667
Ba2 Si2 Ba2 90.70(3) 1_545 2_667
Pr2 Si2 Ba2 77.90(2) 2_667 2_667
O11 Si3 O10 116.96(18) . .
O11 Si3 O13 116.30(16) . .
O10 Si3 O13 105.04(16) . .
O11 Si3 O6 102.11(17) . .
O10 Si3 O6 109.95(16) . .
O13 Si3 O6 105.91(15) . .
O11 Si3 Ba1 73.04(12) . 2_666
O10 Si3 Ba1 79.55(12) . 2_666
O13 Si3 Ba1 164.30(12) . 2_666
O6 Si3 Ba1 58.72(10) . 2_666
O11 Si3 Ba1 60.04(13) . 1_655
O10 Si3 Ba1 161.15(13) . 1_655
O13 Si3 Ba1 91.93(11) . 1_655
O6 Si3 Ba1 56.23(11) . 1_655
Ba1 Si3 Ba1 81.94(3) 2_666 1_655
O11 Si3 Ba1 77.77(13) . .
O10 Si3 Ba1 43.92(11) . .
O13 Si3 Ba1 108.49(11) . .
O6 Si3 Ba1 141.40(11) . .
Ba1 Si3 Ba1 85.37(3) 2_666 .
Ba1 Si3 Ba1 137.80(4) 1_655 .
O11 Si3 Ba2 116.84(13) . 2_667
O10 Si3 Ba2 63.97(12) . 2_667
O13 Si3 Ba2 46.44(11) . 2_667
O6 Si3 Ba2 139.07(11) . 2_667
Ba1 Si3 Ba2 142.91(4) 2_666 2_667
Ba1 Si3 Ba2 134.82(3) 1_655 2_667
Ba1 Si3 Ba2 64.16(2) . 2_667
O8 Si4 O1 108.72(17) . .
O8 Si4 O3 109.25(17) . .
O1 Si4 O3 111.43(16) . .
O8 Si4 O6 107.57(16) . .
O1 Si4 O6 112.08(16) . .
O3 Si4 O6 107.69(16) . .
O8 Si4 Pr2 59.51(12) . 1_655
O1 Si4 Pr2 49.73(11) . 1_655
O3 Si4 Pr2 120.15(12) . 1_655
O6 Si4 Pr2 132.13(12) . 1_655
O8 Si4 Pr2 58.04(12) . 2_667
O1 Si4 Pr2 130.00(12) . 2_667
O3 Si4 Pr2 51.37(11) . 2_667
O6 Si4 Pr2 117.88(12) . 2_667
Pr2 Si4 Pr2 94.65(3) 1_655 2_667
O8 Si4 Ba2 107.17(12) . .
O1 Si4 Ba2 63.11(11) . .
O3 Si4 Ba2 52.13(11) . .
O6 Si4 Ba2 144.31(12) . .
Pr2 Si4 Ba2 74.27(3) 1_655 .
Pr2 Si4 Ba2 75.09(3) 2_667 .
O8 Si4 Ba1 64.27(12) . 1_655
O1 Si4 Ba1 99.40(12) . 1_655
O3 Si4 Ba1 148.55(12) . 1_655
O6 Si4 Ba1 52.20(11) . 1_655
Pr2 Si4 Ba1 84.40(3) 1_655 1_655
Pr2 Si4 Ba1 112.03(3) 2_667 1_655
Ba2 Si4 Ba1 158.14(4) . 1_655
Si4 O1 Pr1 138.47(17) . 2_766
Si4 O1 Pr2 100.24(14) . 1_655
Pr1 O1 Pr2 106.05(11) 2_766 1_655
Si4 O1 Ba2 88.92(13) . .
Pr1 O1 Ba2 121.12(11) 2_766 .
Pr2 O1 Ba2 91.94(9) 1_655 .
Si1 O2 Pr2 136.22(17) . 1_545
Si1 O2 Pr1 99.88(14) . 2_656
Pr2 O2 Pr1 106.23(11) 1_545 2_656
Si1 O2 Ba1 90.02(13) . 2_656
Pr2 O2 Ba1 119.97(11) 1_545 2_656
Pr1 O2 Ba1 97.33(9) 2_656 2_656
Si4 O3 Pr2 128.52(16) . .
Si4 O3 Pr2 98.33(14) . 2_667
Pr2 O3 Pr2 111.35(11) . 2_667
Si4 O3 Ba2 100.21(14) . .
Pr2 O3 Ba2 114.06(11) . .
Pr2 O3 Ba2 99.98(10) 2_667 .
Si1 O4 Pr1 102.51(14) . .
Si1 O4 Pr1 129.49(16) . 2_756
Pr1 O4 Pr1 109.52(11) . 2_756
Si1 O4 Ba1 102.98(14) . 2_656
Pr1 O4 Ba1 99.26(10) . 2_656
Pr1 O4 Ba1 108.97(10) 2_756 2_656
Si2 O5 Si1 123.98(18) . .
Si2 O5 Ba2 89.07(12) . 1_545
Si1 O5 Ba2 138.24(15) . 1_545
Si2 O5 Ba2 94.31(12) . 2_667
Si1 O5 Ba2 92.93(12) . 2_667
Ba2 O5 Ba2 110.82(9) 1_545 2_667
Si4 O6 Si3 123.57(18) . .
Si4 O6 Ba1 135.17(15) . 2_666
Si3 O6 Ba1 91.08(12) . 2_666
Si4 O6 Ba1 101.64(13) . 1_655
Si3 O6 Ba1 95.92(13) . 1_655
Ba1 O6 Ba1 101.88(9) 2_666 1_655
Si1 O7 Pr1 92.73(14) . 2_656
Si1 O7 Pr1 88.13(13) . .
Pr1 O7 Pr1 113.77(11) 2_656 .
Si1 O7 Ba1 175.86(18) . .
Pr1 O7 Ba1 89.83(9) 2_656 .
Pr1 O7 Ba1 93.82(9) . .
Si1 O7 Ba2 93.83(13) . 2_667
Pr1 O7 Ba2 97.93(10) 2_656 2_667
Pr1 O7 Ba2 148.13(12) . 2_667
Ba1 O7 Ba2 82.58(8) . 2_667
Si4 O8 Pr2 91.52(14) . 2_667
Si4 O8 Pr2 89.95(14) . 1_655
Pr2 O8 Pr2 118.56(11) 2_667 1_655
Si4 O8 Ba2 169.25(18) . 2_767
Pr2 O8 Ba2 94.46(9) 2_667 2_767
Pr2 O8 Ba2 95.00(10) 1_655 2_767
Si4 O8 Ba1 89.66(13) . 1_655
Pr2 O8 Ba1 142.32(12) 2_667 1_655
Pr2 O8 Ba1 99.10(10) 1_655 1_655
Ba2 O8 Ba1 80.16(8) 2_767 1_655
Si2 O9 Pr1 127.99(16) . 2_756
Si2 O9 Ba2 96.31(13) . 2_767
Pr1 O9 Ba2 112.47(11) 2_756 2_767
Si2 O9 Ba1 125.70(15) . 1_655
Pr1 O9 Ba1 97.95(10) 2_756 1_655
Ba2 O9 Ba1 89.49(9) 2_767 1_655
Si3 O10 Pr2 118.75(16) . .
Si3 O10 Ba1 111.98(15) . .
Pr2 O10 Ba1 127.21(12) . .
Si3 O11 Pr1 146.71(19) . .
Si3 O11 Ba1 93.51(15) . 1_655
Pr1 O11 Ba1 102.09(11) . 1_655
Si3 O11 Ba1 78.98(12) . 2_666
Pr1 O11 Ba1 129.19(12) . 2_666
Ba1 O11 Ba1 91.04(8) 1_655 2_666
Si2 O12 Pr2 113.71(14) . 2_667
Si2 O12 Ba2 98.02(13) . 1_545
Pr2 O12 Ba2 139.35(12) 2_667 1_545
Si2 O12 Ba2 92.79(13) . 2_767
Pr2 O12 Ba2 96.60(9) 2_667 2_767
Ba2 O12 Ba2 106.94(9) 1_545 2_767
Si2 O13 Si3 134.88(19) . .
Si2 O13 Ba2 99.84(13) . 2_667
Si3 O13 Ba2 109.40(14) . 2_667

loop_
_geom_bond_atom_site_label_1
_geom_bond_atom_site_label_2
_geom_bond_distance
_geom_bond_site_symmetry_2
Ba1 O10 2.703(3) .
Ba1 O4 2.725(3) 2_656
Ba1 O9 2.804(3) 1_455
Ba1 O6 2.837(3) 2_666
Ba1 O7 2.907(3) .
Ba1 O6 2.971(3) 1_455
Ba1 O2 3.066(3) 2_656
Ba1 O11 3.086(3) 1_455
Ba1 O11 3.234(3) 2_666
Ba1 O8 3.318(3) 1_455
Ba1 Si3 3.3187(12) 2_666
Ba1 Si1 3.4673(12) 2_656
Ba2 O8 2.757(3) 2_767
Ba2 O3 2.771(3) .
Ba2 O12 2.773(3) 1_565
Ba2 O9 2.785(3) 2_767
Ba2 O12 2.872(3) 2_767
Ba2 O13 2.912(3) 2_667
Ba2 O5 2.977(3) 1_565
Ba2 O5 3.045(3) 2_667
Ba2 O7 3.053(3) 2_667
Ba2 O1 3.081(3) .
Ba2 Si2 3.3540(12) 2_767
Ba2 Si2 3.3881(12) 1_565
Pr1 O11 2.345(3) .
Pr1 O9 2.431(3) 2_756
Pr1 O4 2.463(3) .
Pr1 O1 2.467(3) 2_766
Pr1 O4 2.491(3) 2_756
Pr1 O2 2.506(3) 2_656
Pr1 O7 2.693(3) 2_656
Pr1 O7 2.844(3) .
Pr1 Si1 3.2072(12) 2_656
Pr1 Si1 3.2264(12) .
Pr1 Pr2 3.9445(3) 2_666
Pr1 Ba1 3.9570(4) 2_656
Pr2 O2 2.425(3) 1_565
Pr2 O10 2.463(3) .
Pr2 O1 2.471(3) 1_455
Pr2 O12 2.493(3) 2_667
Pr2 O3 2.502(3) .
Pr2 O3 2.522(3) 2_667
Pr2 O8 2.711(3) 2_667
Pr2 O8 2.746(3) 1_455
Pr2 Si4 3.1862(12) 1_455
Pr2 Si4 3.1947(12) 2_667
Pr2 Si2 3.4605(12) 2_667
Pr2 Pr1 3.9445(3) 2_666
Si1 O4 1.617(3) .
Si1 O2 1.617(3) .
Si1 O7 1.619(3) .
Si1 O5 1.675(3) .
Si1 Pr1 3.2073(12) 2_656
Si1 Ba1 3.4673(12) 2_656
Si1 Ba2 3.5497(12) 2_667
Si2 O9 1.588(3) .
Si2 O12 1.598(3) .
Si2 O13 1.642(3) .
Si2 O5 1.666(3) .
Si2 Ba2 3.3540(12) 2_767
Si2 Ba2 3.3881(12) 1_545
Si2 Pr2 3.4605(12) 2_667
Si2 Ba2 3.5788(12) 2_667
Si3 O11 1.586(3) .
Si3 O10 1.591(3) .
Si3 O13 1.644(3) .
Si3 O6 1.670(3) .
Si3 Ba1 3.3187(12) 2_666
Si3 Ba1 3.5553(12) 1_655
Si3 Ba2 3.7896(12) 2_667
Si4 O8 1.619(3) .
Si4 O1 1.620(3) .
Si4 O3 1.629(3) .
Si4 O6 1.658(3) .
Si4 Pr2 3.1863(12) 1_655
Si4 Pr2 3.1946(12) 2_667
Si4 Ba1 3.6832(12) 1_655
O1 Pr1 2.467(3) 2_766
O1 Pr2 2.471(3) 1_655
O2 Pr2 2.425(3) 1_545
O2 Pr1 2.506(3) 2_656
O2 Ba1 3.066(3) 2_656
O3 Pr2 2.522(3) 2_667
O4 Pr1 2.491(3) 2_756
O4 Ba1 2.725(3) 2_656
O5 Ba2 2.978(3) 1_545
O5 Ba2 3.045(3) 2_667
O6 Ba1 2.837(3) 2_666
O6 Ba1 2.971(3) 1_655
O7 Pr1 2.693(3) 2_656
O7 Ba2 3.053(3) 2_667
O8 Pr2 2.711(3) 2_667
O8 Pr2 2.746(3) 1_655
O8 Ba2 2.757(3) 2_767
O8 Ba1 3.318(3) 1_655
O9 Pr1 2.431(3) 2_756
O9 Ba2 2.785(3) 2_767
O9 Ba1 2.804(3) 1_655
O11 Ba1 3.086(3) 1_655
O11 Ba1 3.234(3) 2_666
O12 Pr2 2.493(3) 2_667
O12 Ba2 2.773(3) 1_545
O12 Ba2 2.872(3) 2_767
O13 Ba2 2.912(3) 2_667
